data_4036146
loop_
_publ_author_name
'Priebbenow, Daniel L.'
'Gable, Robert W.'
'Baell, Jonathan'

_publ_section_title
;
 Regio- and stereoselective iodoacyloxylations of alkynes.
;
_journal_issue 9
_journal_name_full 'The Journal of organic chemistry'
_journal_page_first 4412
_journal_page_last 4418
_journal_paper_doi 10.1021/acs.joc.5b00250
_journal_volume 80
_journal_year 2015
_chemical_formula_moiety 'C17 H12 I N O2'
_chemical_formula_sum 'C17 H12 I N O2'
_chemical_formula_weight 389.18
_space_group_crystal_system monoclinic
_space_group_IT_number 15
_space_group_name_Hall '-C 2yc'
_space_group_name_H-M_alt 'C 1 2/c 1'
_atom_sites_solution_hydrogens geom
_audit_creation_date 2015-01-22
_audit_creation_method
;
Olex2 1.2
(compiled 2015.01.19 svn.r3143 for OlexSys, GUI svn.r4992)
;
_cell_angle_alpha 90
_cell_angle_beta 102.8674(15)
_cell_angle_gamma 90
_cell_formula_units_Z 8
_cell_length_a 25.9617(5)
_cell_length_b 8.38374(12)
_cell_length_c 14.3655(2)
_cell_measurement_reflns_used 7809
_cell_measurement_temperature 130.01(10)
_cell_measurement_theta_max 77.0920
_cell_measurement_theta_min 3.4540
_cell_volume 3048.22(9)
_computing_cell_refinement
;
CrysAlisPro, Agilent Technologies,
Version 1.171.37.34 (release 22-05-2014 CrysAlis171 .NET)
(compiled May 22 2014,16:03:01)
;
_computing_data_collection
;
CrysAlisPro, Agilent Technologies,
Version 1.171.37.34 (release 22-05-2014 CrysAlis171 .NET)
(compiled May 22 2014,16:03:01)
;
_computing_data_reduction
;
CrysAlisPro, Agilent Technologies,
Version 1.171.37.34 (release 22-05-2014 CrysAlis171 .NET)
(compiled May 22 2014,16:03:01)
;
_computing_molecular_graphics 'Olex2 (Dolomanov et al., 2009)'
_computing_publication_material 'Olex2 (Dolomanov et al., 2009)'
_computing_structure_refinement 'ShelXL (Sheldrick, 2008)'
_diffrn_ambient_environment N~2~
_diffrn_ambient_temperature 130.01(10)
_diffrn_detector 'CCD plate'
_diffrn_detector_area_resol_mean 10.2273
_diffrn_detector_type Atlas
_diffrn_measured_fraction_theta_full 1.000
_diffrn_measured_fraction_theta_max 0.993
_diffrn_measurement_details
;
#__ type_ start__ end____ width___ exp.time_
  1 omega  -65.00   27.00   1.0000    1.0000
omega____ theta____ kappa____ phi______ frames
    -      -41.8673   57.0000   60.0000 92

#__ type_ start__ end____ width___ exp.time_
  2 omega  -48.00   14.00   1.0000    1.0000
omega____ theta____ kappa____ phi______ frames
    -      -41.8673   37.0000 -150.0000 62

#__ type_ start__ end____ width___ exp.time_
  3 omega    5.00   70.00   1.0000    1.0000
omega____ theta____ kappa____ phi______ frames
    -       41.8673  -99.0000  120.0000 65

#__ type_ start__ end____ width___ exp.time_
  4 omega   37.00   63.00   1.0000    2.0950
omega____ theta____ kappa____ phi______ frames
    -      112.0000 -111.0000   30.0000 26

#__ type_ start__ end____ width___ exp.time_
  5 omega   75.00  109.00   1.0000    2.0950
omega____ theta____ kappa____ phi______ frames
    -      112.0000 -111.0000   30.0000 34

#__ type_ start__ end____ width___ exp.time_
  6 omega   81.00  108.00   1.0000    2.0950
omega____ theta____ kappa____ phi______ frames
    -      112.0000  -94.0000   90.0000 27

#__ type_ start__ end____ width___ exp.time_
  7 omega   90.00  116.00   1.0000    2.0950
omega____ theta____ kappa____ phi______ frames
    -      112.0000 -111.0000   90.0000 26

#__ type_ start__ end____ width___ exp.time_
  8 omega  111.00  137.00   1.0000    2.0950
omega____ theta____ kappa____ phi______ frames
    -      112.0000  -61.0000   90.0000 26

#__ type_ start__ end____ width___ exp.time_
  9 omega   85.00  171.00   1.0000    2.0950
omega____ theta____ kappa____ phi______ frames
    -      112.0000   15.0000    0.0000 86

#__ type_ start__ end____ width___ exp.time_
 10 omega  144.00  176.00   1.0000    2.0950
omega____ theta____ kappa____ phi______ frames
    -      112.0000   61.0000  -60.0000 32

#__ type_ start__ end____ width___ exp.time_
 11 omega   95.00  178.00   1.0000    2.0950
omega____ theta____ kappa____ phi______ frames
    -      112.0000   30.0000   60.0000 83

#__ type_ start__ end____ width___ exp.time_
 12 omega  110.00  136.00   1.0000    2.0950
omega____ theta____ kappa____ phi______ frames
    -      112.0000  -77.0000  -60.0000 26

#__ type_ start__ end____ width___ exp.time_
 13 omega  106.00  145.00   1.0000    2.0950
omega____ theta____ kappa____ phi______ frames
    -      112.0000  -77.0000  -30.0000 39

#__ type_ start__ end____ width___ exp.time_
 14 omega   91.00  116.00   1.0000    2.0950
omega____ theta____ kappa____ phi______ frames
    -      112.0000 -111.0000 -120.0000 25

#__ type_ start__ end____ width___ exp.time_
 15 omega   75.00  109.00   1.0000    2.0950
omega____ theta____ kappa____ phi______ frames
    -      112.0000  -94.0000  -60.0000 34

#__ type_ start__ end____ width___ exp.time_
 16 omega   76.00  102.00   1.0000    2.0950
omega____ theta____ kappa____ phi______ frames
    -      112.0000  -94.0000 -150.0000 26

#__ type_ start__ end____ width___ exp.time_
 17 omega   55.00   97.00   1.0000    2.0950
omega____ theta____ kappa____ phi______ frames
    -      112.0000  -94.0000  -90.0000 42

#__ type_ start__ end____ width___ exp.time_
 18 omega   61.00   98.00   1.0000    2.0950
omega____ theta____ kappa____ phi______ frames
    -      112.0000  -45.0000  -60.0000 37

#__ type_ start__ end____ width___ exp.time_
 19 omega   56.00   89.00   1.0000    2.0950
omega____ theta____ kappa____ phi______ frames
    -      112.0000  -45.0000    0.0000 33

#__ type_ start__ end____ width___ exp.time_
 20 omega   44.00   74.00   1.0000    2.0950
omega____ theta____ kappa____ phi______ frames
    -      112.0000  -77.0000  -60.0000 30

#__ type_ start__ end____ width___ exp.time_
 21 omega   37.00   77.00   1.0000    2.0950
omega____ theta____ kappa____ phi______ frames
    -      112.0000  -77.0000  -30.0000 40

#__ type_ start__ end____ width___ exp.time_
 22 omega   38.00   87.00   1.0000    2.0950
omega____ theta____ kappa____ phi______ frames
    -      112.0000  -30.0000   60.0000 49

#__ type_ start__ end____ width___ exp.time_
 23 omega   47.00   77.00   1.0000    2.0950
omega____ theta____ kappa____ phi______ frames
    -      112.0000  -61.0000   90.0000 30

#__ type_ start__ end____ width___ exp.time_
 24 omega   61.00   96.00   1.0000    2.0950
omega____ theta____ kappa____ phi______ frames
    -      112.0000  -45.0000  150.0000 35

#__ type_ start__ end____ width___ exp.time_
 25 omega   96.00  165.00   1.0000    2.0950
omega____ theta____ kappa____ phi______ frames
    -      112.0000   45.0000   90.0000 69

#__ type_ start__ end____ width___ exp.time_
 26 omega   88.00  126.00   1.0000    2.0950
omega____ theta____ kappa____ phi______ frames
    -      112.0000  178.0000  -90.0000 38

#__ type_ start__ end____ width___ exp.time_
 27 omega   67.00   92.00   1.0000    2.0950
omega____ theta____ kappa____ phi______ frames
    -      112.0000  178.0000  -60.0000 25

#__ type_ start__ end____ width___ exp.time_
 28 omega   42.00   89.00   1.0000    2.0950
omega____ theta____ kappa____ phi______ frames
    -      112.0000  -30.0000 -180.0000 47

#__ type_ start__ end____ width___ exp.time_
 29 omega   29.00   66.00   1.0000    2.0950
omega____ theta____ kappa____ phi______ frames
    -      112.0000  -94.0000  -60.0000 37

#__ type_ start__ end____ width___ exp.time_
 30 omega   37.00   86.00   1.0000    2.0950
omega____ theta____ kappa____ phi______ frames
    -      112.0000 -111.0000 -120.0000 49

#__ type_ start__ end____ width___ exp.time_
 31 omega   59.00  115.00   1.0000    2.0950
omega____ theta____ kappa____ phi______ frames
    -      112.0000 -111.0000 -180.0000 56

#__ type_ start__ end____ width___ exp.time_
 32 omega  -89.00   -2.00   1.0000    1.0000
omega____ theta____ kappa____ phi______ frames
    -      -41.8673  125.0000 -180.0000 87

#__ type_ start__ end____ width___ exp.time_
 33 omega -112.00  -17.00   1.0000    1.0000
omega____ theta____ kappa____ phi______ frames
    -      -41.8673  -57.0000  -90.0000 95
;
_diffrn_measurement_device 'four-circle diffractometer'
_diffrn_measurement_device_type 'SuperNova, Dual, Cu at zero, Atlas'
_diffrn_measurement_method '\w scans'
_diffrn_orient_matrix_UB_11 -0.0604975000
_diffrn_orient_matrix_UB_12 0.0188855000
_diffrn_orient_matrix_UB_13 -0.0205999000
_diffrn_orient_matrix_UB_21 -0.0048002000
_diffrn_orient_matrix_UB_22 -0.1664079000
_diffrn_orient_matrix_UB_23 0.0428078000
_diffrn_orient_matrix_UB_31 0.0045333000
_diffrn_orient_matrix_UB_32 0.0757599000
_diffrn_orient_matrix_UB_33 0.0991993000
_diffrn_radiation_monochromator mirror
_diffrn_radiation_probe x-ray
_diffrn_radiation_type CuK\a
_diffrn_radiation_wavelength 1.54184
_diffrn_reflns_av_R_equivalents 0.0350
_diffrn_reflns_av_unetI/netI 0.0286
_diffrn_reflns_Laue_measured_fraction_full 1.000
_diffrn_reflns_Laue_measured_fraction_max 0.993
_diffrn_reflns_limit_h_max 32
_diffrn_reflns_limit_h_min -31
_diffrn_reflns_limit_k_max 10
_diffrn_reflns_limit_k_min -10
_diffrn_reflns_limit_l_max 18
_diffrn_reflns_limit_l_min -15
_diffrn_reflns_number 13842
_diffrn_reflns_point_group_measured_fraction_full 1.000
_diffrn_reflns_point_group_measured_fraction_max 0.993
_diffrn_reflns_theta_full 67.684
_diffrn_reflns_theta_max 77.079
_diffrn_reflns_theta_min 3.493
_diffrn_source 'sealed X-ray tube'
_diffrn_source_type 'SuperNova (Cu) X-ray Source'
_exptl_absorpt_coefficient_mu 16.539
_exptl_absorpt_correction_T_max 0.524
_exptl_absorpt_correction_T_min 0.081
_exptl_absorpt_correction_type gaussian
_exptl_absorpt_process_details
;
CrysAlisPro, Agilent Technologies,
Version 1.171.37.34 (release 22-05-2014 CrysAlis171 .NET)
(compiled May 22 2014,16:03:01)
Numerical absorption correction based on gaussian integration over
			a multifaceted crystal model
Empirical absorption correction using spherical harmonics,
 implemented in SCALE3 ABSPACK scaling algorithm.
;
_exptl_crystal_colour yellow
_exptl_crystal_colour_primary yellow
_exptl_crystal_density_diffrn 1.696
_exptl_crystal_description plate
_exptl_crystal_F_000 1520
_exptl_crystal_size_max 0.3079
_exptl_crystal_size_mid 0.1671
_exptl_crystal_size_min 0.0522
_refine_diff_density_max 0.928
_refine_diff_density_min -0.864
_refine_diff_density_rms 0.091
_refine_ls_extinction_coef 0.00018(2)
_refine_ls_extinction_expression Fc^*^=kFc[1+0.001xFc^2^\l^3^/sin(2\q)]^-1/4^
_refine_ls_extinction_method 'SHELXL-2014/7 (Sheldrick 2014'
_refine_ls_goodness_of_fit_ref 1.029
_refine_ls_hydrogen_treatment constr
_refine_ls_matrix_type full
_refine_ls_number_parameters 192
_refine_ls_number_reflns 3200
_refine_ls_number_restraints 0
_refine_ls_restrained_S_all 1.029
_refine_ls_R_factor_all 0.0260
_refine_ls_R_factor_gt 0.0242
_refine_ls_shift/su_max 0.001
_refine_ls_shift/su_mean 0.000
_refine_ls_structure_factor_coef Fsqd
_refine_ls_weighting_details 'w=1/[\s^2^(Fo^2^)+(0.0404P)^2^+2.7362P] where P=(Fo^2^+2Fc^2^)/3'
_refine_ls_weighting_scheme calc
_refine_ls_wR_factor_gt 0.0626
_refine_ls_wR_factor_ref 0.0645
_reflns_Friedel_coverage 0.000
_reflns_number_gt 2986
_reflns_number_total 3200
_reflns_threshold_expression 'I > 2\s(I)'
_cod_data_source_file jo5b00250_si_001.cif
_cod_data_source_block rwg2015_2cugau
_cod_original_cell_volume 3048.22(8)
_cod_database_code 4036146
_chemical_oxdiff_formula 'C17 H12 N O2 I'
_shelx_space_group_comment
;
The symmetry employed for this shelxl refinement is uniquely defined
by the following loop, which should always be used as a source of
symmetry information in preference to the above space-group names.
They are only intended as comments.
;
_reflns_odcompleteness_completeness 100.00
_reflns_odcompleteness_iscentric 1
_reflns_odcompleteness_theta 66.97
_olex2_refinement_description
;
1. Fixed Uiso
 At 1.2 times of:
  All C(H) groups
 At 1.5 times of:
  All C(H,H,H) groups
2.a Aromatic/amide H refined with riding coordinates:
 C3(H3), C4(H4), C6(H6), C7(H7), C12(H12), C13(H13), C14(H14), C15(H15),
 C16(H16)
2.b Idealised Me refined as rotating group:
 C10(H10A,H10B,H10C)
;
_shelx_shelxl_version_number 2014/7
_olex2_submission_special_instructions 'No special instructions were received'

loop_
_space_group_symop_operation_xyz
'x, y, z'
'-x, y, -z+1/2'
'x+1/2, y+1/2, z'
'-x+1/2, y+1/2, -z+1/2'
'-x, -y, -z'
'x, -y, z-1/2'
'-x+1/2, -y+1/2, -z'
'x+1/2, -y+1/2, z-1/2'

loop_
_atom_site_label
_atom_site_type_symbol
_atom_site_fract_x
_atom_site_fract_y
_atom_site_fract_z
_atom_site_U_iso_or_equiv
_atom_site_adp_type
_atom_site_occupancy
_atom_site_site_symmetry_order
_atom_site_calc_flag
_atom_site_refinement_flags_posn
I1 I 0.41299(2) 0.14253(2) 0.22945(2) 0.02602(8) Uani 1 1 d .
O1 O 0.36580(7) 0.2996(2) 0.48497(11) 0.0246(3) Uani 1 1 d .
O2 O 0.28052(8) 0.3718(2) 0.43346(14) 0.0338(4) Uani 1 1 d .
N1 N 0.53762(10) 0.9704(3) 0.41965(16) 0.0374(5) Uani 1 1 d .
C1 C 0.39634(9) 0.2730(3) 0.34483(15) 0.0227(4) Uani 1 1 d .
C2 C 0.42669(9) 0.4242(3) 0.36293(15) 0.0238(4) Uani 1 1 d .
C3 C 0.40106(10) 0.5680(3) 0.37058(19) 0.0302(5) Uani 1 1 d .
H3 H 0.3647 0.5690 0.3655 0.036 Uiso 1 1 calc R
C4 C 0.42928(11) 0.7100(3) 0.38578(19) 0.0329(5) Uani 1 1 d .
H4 H 0.4119 0.8055 0.3912 0.039 Uiso 1 1 calc R
C5 C 0.48354(10) 0.7087(3) 0.39289(16) 0.0279(5) Uani 1 1 d .
C6 C 0.50967(10) 0.5650(3) 0.38563(17) 0.0291(5) Uani 1 1 d .
H6 H 0.5460 0.5642 0.3909 0.035 Uiso 1 1 calc R
C7 C 0.48133(10) 0.4242(3) 0.37068(16) 0.0268(4) Uani 1 1 d .
H7 H 0.4988 0.3287 0.3657 0.032 Uiso 1 1 calc R
C8 C 0.36459(9) 0.2172(3) 0.39852(15) 0.0233(4) Uani 1 1 d .
C9 C 0.31887(10) 0.3602(3) 0.49730(18) 0.0256(5) Uani 1 1 d .
C10 C 0.32321(12) 0.4088(4) 0.59889(18) 0.0361(6) Uani 1 1 d .
H10A H 0.3507 0.4869 0.6165 0.054 Uiso 1 1 calc GR
H10B H 0.3315 0.3171 0.6395 0.054 Uiso 1 1 calc GR
H10C H 0.2902 0.4536 0.6059 0.054 Uiso 1 1 calc GR
C11 C 0.33390(9) 0.0670(3) 0.39042(15) 0.0232(4) Uani 1 1 d .
C12 C 0.30466(9) 0.0095(3) 0.30340(16) 0.0258(4) Uani 1 1 d .
H12 H 0.3030 0.0685 0.2480 0.031 Uiso 1 1 calc R
C13 C 0.27799(10) -0.1348(3) 0.29859(18) 0.0280(5) Uani 1 1 d .
H13 H 0.2584 -0.1717 0.2403 0.034 Uiso 1 1 calc R
C14 C 0.28058(10) -0.2243(3) 0.38128(19) 0.0308(5) Uani 1 1 d .
H14 H 0.2635 -0.3223 0.3781 0.037 Uiso 1 1 calc R
C15 C 0.30868(11) -0.1664(3) 0.46832(19) 0.0306(5) Uani 1 1 d .
H15 H 0.3100 -0.2253 0.5237 0.037 Uiso 1 1 calc R
C16 C 0.33480(10) -0.0212(3) 0.47317(16) 0.0265(5) Uani 1 1 d .
H16 H 0.3530 0.0177 0.5320 0.032 Uiso 1 1 calc R
C17 C 0.51337(12) 0.8552(3) 0.40812(19) 0.0314(5) Uani 1 1 d .

loop_
_atom_site_aniso_label
_atom_site_aniso_U_11
_atom_site_aniso_U_22
_atom_site_aniso_U_33
_atom_site_aniso_U_23
_atom_site_aniso_U_13
_atom_site_aniso_U_12
I1 0.03035(11) 0.02673(11) 0.02474(10) -0.00357(4) 0.01413(6) -0.00069(5)
O1 0.0276(8) 0.0246(8) 0.0249(7) -0.0045(6) 0.0126(6) -0.0011(7)
O2 0.0338(10) 0.0347(10) 0.0342(9) -0.0023(7) 0.0105(8) 0.0066(7)
N1 0.0394(12) 0.0346(12) 0.0399(12) 0.0051(9) 0.0123(9) -0.0088(10)
C1 0.0266(10) 0.0221(10) 0.0221(9) -0.0014(8) 0.0113(8) 0.0034(8)
C2 0.0276(11) 0.0240(11) 0.0225(9) 0.0009(8) 0.0117(8) 0.0002(9)
C3 0.0252(11) 0.0264(12) 0.0427(13) 0.0033(9) 0.0154(9) 0.0022(9)
C4 0.0331(13) 0.0223(11) 0.0465(14) 0.0031(10) 0.0161(10) 0.0014(10)
C5 0.0320(12) 0.0266(11) 0.0277(11) 0.0024(9) 0.0120(9) -0.0028(10)
C6 0.0270(11) 0.0333(13) 0.0297(11) -0.0026(9) 0.0125(9) -0.0017(10)
C7 0.0269(11) 0.0269(11) 0.0292(10) -0.0034(9) 0.0119(8) 0.0017(9)
C8 0.0263(10) 0.0245(10) 0.0209(9) -0.0015(8) 0.0090(8) 0.0030(9)
C9 0.0317(13) 0.0204(11) 0.0294(11) -0.0008(8) 0.0168(10) -0.0006(8)
C10 0.0410(14) 0.0420(15) 0.0298(12) -0.0079(11) 0.0176(10) 0.0026(12)
C11 0.0230(10) 0.0232(11) 0.0253(10) -0.0005(8) 0.0098(8) 0.0027(9)
C12 0.0276(11) 0.0272(11) 0.0240(10) 0.0002(8) 0.0087(8) 0.0026(9)
C13 0.0274(12) 0.0278(12) 0.0293(11) -0.0059(8) 0.0075(9) 0.0005(9)
C14 0.0298(11) 0.0246(11) 0.0404(13) -0.0010(9) 0.0127(10) -0.0033(9)
C15 0.0331(13) 0.0276(11) 0.0328(12) 0.0044(9) 0.0110(10) -0.0009(10)
C16 0.0288(11) 0.0258(11) 0.0261(10) 0.0004(8) 0.0088(8) -0.0008(9)
C17 0.0354(14) 0.0300(13) 0.0306(12) 0.0048(9) 0.0115(10) -0.0013(10)

loop_
_atom_type_symbol
_atom_type_description
_atom_type_scat_dispersion_real
_atom_type_scat_dispersion_imag
_atom_type_scat_source
C C 0.0181 0.0091 'International Tables Vol C Tables 4.2.6.8 and 6.1.1.4'
H H 0.0000 0.0000 'International Tables Vol C Tables 4.2.6.8 and 6.1.1.4'
N N 0.0311 0.0180 'International Tables Vol C Tables 4.2.6.8 and 6.1.1.4'
O O 0.0492 0.0322 'International Tables Vol C Tables 4.2.6.8 and 6.1.1.4'
I I -0.3257 6.8362 'International Tables Vol C Tables 4.2.6.8 and 6.1.1.4'

loop_
_exptl_crystal_face_index_h
_exptl_crystal_face_index_k
_exptl_crystal_face_index_l
_exptl_crystal_face_perp_dist
_exptl_oxdiff_crystal_face_indexfrac_h
_exptl_oxdiff_crystal_face_indexfrac_k
_exptl_oxdiff_crystal_face_indexfrac_l
_exptl_oxdiff_crystal_face_x
_exptl_oxdiff_crystal_face_y
_exptl_oxdiff_crystal_face_z
1 0 0 0.1070 1.0003 -0.0002 -0.0000 -0.0605 -0.0048 0.0045
-1 0 0 0.1070 -1.0003 0.0002 0.0000 0.0605 0.0048 -0.0045
1 0 1 0.0261 0.9990 -0.0003 0.9999 -0.0810 0.0381 0.1037
-1 0 -1 0.0261 -0.9990 0.0003 -0.9999 0.0810 -0.0381 -0.1037
-2 -1 1 0.0812 -2.0008 -0.9996 1.0005 0.0816 0.2188 0.0145
2 1 -1 0.0812 2.0008 0.9996 -1.0005 -0.0816 -0.2188 -0.0145
1 1 1 0.0665 0.9978 0.9996 0.9994 -0.0621 -0.1283 0.1794
-1 -1 -1 0.0655 -0.9978 -0.9996 -0.9994 0.0621 0.1283 -0.1794
1 0 -2 0.0635 1.0030 -0.0000 -1.9999 -0.0195 -0.0904 -0.1938
-1 0 2 0.0635 -1.0030 0.0000 1.9999 0.0195 0.0904 0.1938

loop_
_geom_angle_atom_site_label_1
_geom_angle_atom_site_label_2
_geom_angle_atom_site_label_3
_geom_angle
C9 O1 C8 116.66(18)
C2 C1 I1 112.75(15)
C8 C1 I1 122.29(17)
C8 C1 C2 124.8(2)
C3 C2 C1 120.6(2)
C3 C2 C7 119.2(2)
C7 C2 C1 120.2(2)
C2 C3 H3 119.7
C4 C3 C2 120.6(2)
C4 C3 H3 119.7
C3 C4 H4 120.2
C5 C4 C3 119.7(2)
C5 C4 H4 120.2
C4 C5 C6 120.2(2)
C4 C5 C17 120.4(2)
C6 C5 C17 119.5(2)
C5 C6 H6 120.1
C7 C6 C5 119.8(2)
C7 C6 H6 120.1
C2 C7 H7 119.7
C6 C7 C2 120.5(2)
C6 C7 H7 119.7
O1 C8 C11 112.97(18)
C1 C8 O1 116.2(2)
C1 C8 C11 130.1(2)
O1 C9 C10 110.6(2)
O2 C9 O1 122.9(2)
O2 C9 C10 126.5(2)
C9 C10 H10A 109.5
C9 C10 H10B 109.5
C9 C10 H10C 109.5
H10A C10 H10B 109.5
H10A C10 H10C 109.5
H10B C10 H10C 109.5
C12 C11 C8 122.7(2)
C16 C11 C8 118.5(2)
C16 C11 C12 118.8(2)
C11 C12 H12 119.6
C13 C12 C11 120.8(2)
C13 C12 H12 119.6
C12 C13 H13 120.1
C12 C13 C14 119.9(2)
C14 C13 H13 120.1
C13 C14 H14 120.1
C15 C14 C13 119.7(2)
C15 C14 H14 120.1
C14 C15 H15 119.8
C14 C15 C16 120.3(2)
C16 C15 H15 119.8
C11 C16 H16 119.8
C15 C16 C11 120.4(2)
C15 C16 H16 119.8
N1 C17 C5 179.0(3)

loop_
_geom_bond_atom_site_label_1
_geom_bond_atom_site_label_2
_geom_bond_distance
I1 C1 2.109(2)
O1 C8 1.415(3)
O1 C9 1.368(3)
O2 C9 1.198(3)
N1 C17 1.145(4)
C1 C2 1.485(3)
C1 C8 1.333(3)
C2 C3 1.393(3)
C2 C7 1.398(3)
C3 H3 0.9300
C3 C4 1.390(4)
C4 H4 0.9300
C4 C5 1.389(4)
C5 C6 1.398(4)
C5 C17 1.442(3)
C6 H6 0.9300
C6 C7 1.382(4)
C7 H7 0.9300
C8 C11 1.481(3)
C9 C10 1.495(3)
C10 H10A 0.9600
C10 H10B 0.9600
C10 H10C 0.9600
C11 C12 1.396(3)
C11 C16 1.396(3)
C12 H12 0.9300
C12 C13 1.388(3)
C13 H13 0.9300
C13 C14 1.394(4)
C14 H14 0.9300
C14 C15 1.387(4)
C15 H15 0.9300
C15 C16 1.388(3)
C16 H16 0.9300

loop_
_geom_torsion_atom_site_label_1
_geom_torsion_atom_site_label_2
_geom_torsion_atom_site_label_3
_geom_torsion_atom_site_label_4
_geom_torsion
I1 C1 C2 C3 128.93(19)
I1 C1 C2 C7 -49.8(2)
I1 C1 C8 O1 166.79(14)
I1 C1 C8 C11 -2.4(3)
O1 C8 C11 C12 146.3(2)
O1 C8 C11 C16 -34.4(3)
C1 C2 C3 C4 -178.8(2)
C1 C2 C7 C6 178.7(2)
C1 C8 C11 C12 -44.2(4)
C1 C8 C11 C16 135.1(3)
C2 C1 C8 O1 -8.3(3)
C2 C1 C8 C11 -177.6(2)
C2 C3 C4 C5 0.4(4)
C3 C2 C7 C6 -0.1(3)
C3 C4 C5 C6 -0.6(4)
C3 C4 C5 C17 179.6(2)
C4 C5 C6 C7 0.5(4)
C5 C6 C7 C2 -0.1(3)
C7 C2 C3 C4 0.0(4)
C8 O1 C9 O2 -13.9(3)
C8 O1 C9 C10 166.6(2)
C8 C1 C2 C3 -55.5(3)
C8 C1 C2 C7 125.7(3)
C8 C11 C12 C13 177.7(2)
C8 C11 C16 C15 -176.9(2)
C9 O1 C8 C1 122.5(2)
C9 O1 C8 C11 -66.5(2)
C11 C12 C13 C14 -0.4(4)
C12 C11 C16 C15 2.4(4)
C12 C13 C14 C15 1.7(4)
C13 C14 C15 C16 -0.9(4)
C14 C15 C16 C11 -1.2(4)
C16 C11 C12 C13 -1.6(4)
C17 C5 C6 C7 -179.8(2)
